data_7150797
loop_
_publ_author_name
'Ando, Kumiko'
'Kawamura, Yoko'
'Akai, Yukiko'
'Kunitomo, Jun-ichi'
'Yokomizo, Takehiko'
'Yamashita, Masayuki'
'Ohta, Shunsaku'
'Ohishi, Takahiro'
'Ohishi, Yoshitaka'

_publ_section_title
;
 Preparation of 2-, 3-, 4- and
 7-(2-alkylcarbamoyl-1-alkylvinyl)benzo[b]furans and their BLT1 and/or
 BLT2 inhibitory activities
;
_journal_issue 2
_journal_name_full 'Organic &amp;  Biomolecular Chemistry'
_journal_page_first 296
_journal_page_last 307
_journal_paper_doi 10.1039/b710935k
_journal_volume 6
_journal_year 2008
_chemical_formula_moiety 'C25 H28 N2 O6 '
_chemical_formula_sum 'C25 H28 N2 O6'
_chemical_formula_weight 452.51
_space_group_IT_number 15
_symmetry_cell_setting monoclinic
_symmetry_Int_Tables_number 15
_symmetry_space_group_name_Hall '-C 2yc'
_symmetry_space_group_name_H-M 'C 1 2/c 1'
_cell_angle_alpha 90.0000
_cell_angle_beta 101.8321(14)
_cell_angle_gamma 90.0000
_cell_formula_units_Z 8
_cell_length_a 33.4101(8)
_cell_length_b 5.07911(13)
_cell_length_c 27.9188(7)
_cell_measurement_reflns_used 19671
_cell_measurement_temperature 296.1
_cell_measurement_theta_max 68.2
_cell_measurement_theta_min 3.2
_cell_volume 4637.0(2)
_computing_cell_refinement PROCESS-AUTO
_computing_data_collection PROCESS-AUTO
_computing_data_reduction CrystalStructure
_computing_publication_material 'CrystalStructure 3.8'
_computing_structure_refinement CRYSTALS
_computing_structure_solution SIR2002
_diffrn_detector_area_resol_mean 10.00
_diffrn_measured_fraction_theta_full 0.990
_diffrn_measured_fraction_theta_max 0.990
_diffrn_measurement_device_type 'Rigaku RAXIS-RAPID'
_diffrn_measurement_method \w
_diffrn_radiation_type 'Cu K\a'
_diffrn_radiation_wavelength 1.54187
_diffrn_reflns_av_R_equivalents 0.031
_diffrn_reflns_limit_h_max 39
_diffrn_reflns_limit_h_min -40
_diffrn_reflns_limit_k_max 5
_diffrn_reflns_limit_k_min -5
_diffrn_reflns_limit_l_max 32
_diffrn_reflns_limit_l_min -33
_diffrn_reflns_number 24943
_diffrn_reflns_theta_full 68.24
_diffrn_reflns_theta_max 68.24
_exptl_absorpt_coefficient_mu 0.767
_exptl_absorpt_correction_T_max 0.926
_exptl_absorpt_correction_T_min 0.788
_exptl_absorpt_correction_type multi-scan
_exptl_absorpt_process_details
;
Higashi, T. (1995). Program for Absorption Correction.
Rigaku Corporation, Tokyo, Japan.
;
_exptl_crystal_colour colorless
_exptl_crystal_density_diffrn 1.296
_exptl_crystal_density_method 'not measured'
_exptl_crystal_description needle
_exptl_crystal_F_000 1920.00
_exptl_crystal_size_max 0.35
_exptl_crystal_size_mid 0.20
_exptl_crystal_size_min 0.10
_refine_diff_density_max 0.19
_refine_diff_density_min -0.20
_refine_ls_extinction_coef 20(11)
_refine_ls_extinction_method 'Larson (1970) Crystallographic Computing eq. 22'
_refine_ls_goodness_of_fit_ref 1.004
_refine_ls_hydrogen_treatment refall
_refine_ls_number_parameters 327
_refine_ls_number_reflns 4197
_refine_ls_R_factor_gt 0.0448
_refine_ls_shift/su_max 0.0000
_refine_ls_structure_factor_coef Fsqd
_refine_ls_weighting_details 'w = 1/[0.0033Fo^2^ + 1.0000\s(Fo^2^)]/(4Fo^2^)'
_refine_ls_weighting_scheme calc
_refine_ls_wR_factor_ref 0.1700
_reflns_number_gt 3062
_reflns_number_total 4197
_reflns_threshold_expression F^2^>2.0\s(F^2^)
_cod_data_source_file b710935k.txt
_cod_data_source_block '_KBR-028'
_cod_original_formula_sum 'C25 H28 N2 O6 '
_cod_database_code 7150797

loop_
_symmetry_equiv_pos_site_id
_symmetry_equiv_pos_as_xyz
1 +X,+Y,+Z
2 -X,+Y,1/2-Z
3 -X,-Y,-Z
4 +X,-Y,1/2+Z
5 1/2+X,1/2+Y,+Z
6 1/2-X,1/2+Y,1/2-Z
7 1/2-X,1/2-Y,-Z
8 1/2+X,1/2-Y,1/2+Z

loop_
_atom_site_label
_atom_site_type_symbol
_atom_site_fract_x
_atom_site_fract_y
_atom_site_fract_z
_atom_site_U_iso_or_equiv
_atom_site_adp_type
_atom_site_occupancy
_atom_site_symmetry_multiplicity
_atom_site_calc_flag
_atom_site_refinement_flags
_atom_site_disorder_assembly
_atom_site_disorder_group
O(1) O 0.61352(4) 0.0557(2) 1.02504(4) 0.0605(3) Uani 1.00 1 d . . .
O(2) O 0.53957(5) -0.4277(3) 1.03947(6) 0.0807(5) Uani 1.00 1 d . . .
O(3) O 0.67389(4) 0.4224(3) 1.01973(5) 0.0772(4) Uani 1.00 1 d . . .
O(4) O 0.45433(5) 0.0826(2) 0.80637(6) 0.0821(4) Uani 1.00 1 d . . .
O(5) O 0.28262(5) 0.9047(3) 0.62205(6) 0.0798(4) Uani 1.00 1 d . . .
O(6) O 0.22789(4) 0.5671(3) 0.63284(6) 0.0760(4) Uani 1.00 1 d . . .
N(1) N 0.44595(4) 0.5204(3) 0.79891(6) 0.0584(4) Uani 1.00 1 d . . .
N(2) N 0.51867(4) -0.1416(3) 0.94683(6) 0.0572(4) Uani 1.00 1 d . . .
C(1) C 0.57758(6) -0.0973(4) 1.01422(7) 0.0560(5) Uani 1.00 1 d . . .
C(2) C 0.55471(5) -0.0324(3) 0.96869(6) 0.0489(4) Uani 1.00 1 d . . .
C(3) C 0.57777(5) 0.1648(3) 0.94884(6) 0.0468(4) Uani 1.00 1 d . . .
C(4) C 0.57301(5) 0.2974(3) 0.90359(6) 0.0485(4) Uani 1.00 1 d . . .
C(5) C 0.60347(6) 0.4720(4) 0.89873(8) 0.0608(5) Uani 1.00 1 d . . .
C(6) C 0.63704(6) 0.5260(4) 0.93673(8) 0.0615(5) Uani 1.00 1 d . . .
C(7) C 0.64231(5) 0.3939(4) 0.98060(7) 0.0574(5) Uani 1.00 1 d . . .
C(8) C 0.61225(5) 0.2107(3) 0.98506(6) 0.0508(4) Uani 1.00 1 d . . .
C(9) C 0.53832(5) 0.2380(3) 0.86171(6) 0.0496(4) Uani 1.00 1 d . . .
C(10) C 0.50275(5) 0.3599(3) 0.85790(7) 0.0556(4) Uani 1.00 1 d . . .
C(11) C 0.46605(5) 0.3076(3) 0.81880(7) 0.0544(4) Uani 1.00 1 d . . .
C(12) C 0.40833(6) 0.5079(4) 0.76203(8) 0.0645(5) Uani 1.00 1 d . . .
C(13) C 0.37329(6) 0.6414(5) 0.77818(8) 0.0726(6) Uani 1.00 1 d . . .
C(14) C 0.33385(6) 0.6186(4) 0.74063(7) 0.0586(5) Uani 1.00 1 d . . .
C(15) C 0.32727(6) 0.7799(4) 0.69909(8) 0.0598(5) Uani 1.00 1 d . . .
C(16) C 0.29158(6) 0.7599(3) 0.66401(7) 0.0574(5) Uani 1.00 1 d . . .
C(17) C 0.26166(5) 0.5753(4) 0.66986(7) 0.0569(5) Uani 1.00 1 d . . .
C(18) C 0.26812(6) 0.4164(4) 0.71057(7) 0.0625(5) Uani 1.00 1 d . . .
C(19) C 0.30443(6) 0.4392(4) 0.74577(8) 0.0632(5) Uani 1.00 1 d . . .
C(20) C 0.70286(7) 0.6245(6) 1.01701(10) 0.0906(8) Uani 1.00 1 d . . .
C(21) C 0.57091(6) -0.2921(4) 1.04818(7) 0.0646(5) Uani 1.00 1 d . . .
C(22) C 0.60302(8) -0.3336(6) 1.09385(9) 0.0918(8) Uani 1.00 1 d . . .
C(23) C 0.54729(7) 0.0372(5) 0.82579(9) 0.0797(7) Uani 1.00 1 d . . .
C(24) C 0.31124(8) 1.0999(5) 0.61518(10) 0.0820(8) Uani 1.00 1 d . . .
C(25) C 0.19925(7) 0.3631(5) 0.63406(10) 0.0853(7) Uani 1.00 1 d . . .
H(1) H 0.6011 0.5733 0.8656 0.071 Uiso 1.00 1 c R . .
H(2) H 0.6585 0.6651 0.9301 0.072 Uiso 1.00 1 c R . .
H(3) H 0.4989 0.5140 0.8845 0.065 Uiso 1.00 1 c R . .
H(4) H 0.4596 0.6930 0.8097 0.066 Uiso 1.00 1 c R . .
H(5) H 0.4123 0.6193 0.7317 0.073 Uiso 1.00 1 c R . .
H(6) H 0.4013 0.3173 0.7537 0.073 Uiso 1.00 1 c R . .
H(7) H 0.3817 0.8317 0.7942 0.083 Uiso 1.00 1 c R . .
H(8) H 0.3697 0.5457 0.8132 0.083 Uiso 1.00 1 c R . .
H(9) H 0.3506 0.9216 0.6960 0.070 Uiso 1.00 1 c R . .
H(10) H 0.2484 0.2654 0.7158 0.073 Uiso 1.00 1 c R . .
H(11) H 0.3089 0.3050 0.7755 0.074 Uiso 1.00 1 c R . .
H(12) H 0.7166 0.5815 0.9865 0.105 Uiso 1.00 1 c R . .
H(13) H 0.7226 0.6105 1.0505 0.105 Uiso 1.00 1 c R . .
H(14) H 0.6856 0.8055 1.0095 0.105 Uiso 1.00 1 c R . .
H(15) H 0.6322 -0.3428 1.0879 0.107 Uiso 1.00 1 c R . .
H(16) H 0.5982 -0.1678 1.1169 0.107 Uiso 1.00 1 c R . .
H(17) H 0.5982 -0.5268 1.1109 0.107 Uiso 1.00 1 c R . .
H(18) H 0.4997 -0.2722 0.9622 0.068 Uiso 1.00 1 c R . .
H(19) H 0.5007 -0.0442 0.9192 0.066 Uiso 1.00 1 c R . .
H(20) H 0.5270 0.0395 0.7942 0.095 Uiso 1.00 1 c R . .
H(21) H 0.5770 0.0635 0.8202 0.095 Uiso 1.00 1 c R . .
H(22) H 0.5460 -0.1575 0.8472 0.095 Uiso 1.00 1 c R . .
H(23) H 0.2972 1.1839 0.5835 0.100 Uiso 1.00 1 c R . .
H(24) H 0.3382 1.0279 0.6115 0.099 Uiso 1.00 1 c R . .
H(25) H 0.3172 1.2309 0.6425 0.099 Uiso 1.00 1 c R . .
H(26) H 0.1783 0.3832 0.6058 0.098 Uiso 1.00 1 c R . .
H(27) H 0.1863 0.3862 0.6618 0.098 Uiso 1.00 1 c R . .
H(28) H 0.2143 0.1782 0.6378 0.098 Uiso 1.00 1 c R . .

loop_
_atom_site_aniso_label
_atom_site_aniso_U_11
_atom_site_aniso_U_22
_atom_site_aniso_U_33
_atom_site_aniso_U_12
_atom_site_aniso_U_13
_atom_site_aniso_U_23
O(1) 0.0495(6) 0.0759(9) 0.0486(6) -0.0151(6) -0.0074(5) 0.0122(6)
O(2) 0.0719(9) 0.0875(11) 0.0793(9) -0.0252(8) 0.0075(7) 0.0202(8)
O(3) 0.0504(7) 0.0999(12) 0.0693(8) -0.0247(7) -0.0156(6) 0.0128(8)
O(4) 0.0750(9) 0.0463(8) 0.1038(11) 0.0001(6) -0.0313(8) -0.0078(7)
O(5) 0.0705(9) 0.0775(10) 0.0814(10) -0.0045(8) -0.0075(7) 0.0257(8)
O(6) 0.0517(7) 0.0891(10) 0.0733(9) -0.0084(7) -0.0196(6) 0.0078(7)
N(1) 0.0459(7) 0.0461(8) 0.0711(10) 0.0017(6) -0.0167(7) -0.0032(7)
N(2) 0.0456(7) 0.0603(9) 0.0600(8) -0.0141(7) -0.0026(6) 0.0023(7)
C(1) 0.0479(9) 0.0666(12) 0.0489(9) -0.0124(8) -0.0008(7) 0.0083(8)
C(2) 0.0406(8) 0.0519(10) 0.0504(9) -0.0045(7) 0.0004(6) -0.0006(7)
C(3) 0.0396(8) 0.0500(9) 0.0471(8) -0.0015(7) 0.0004(6) 0.0017(7)
C(4) 0.0402(8) 0.0502(9) 0.0511(9) 0.0018(7) -0.0001(6) 0.0051(7)
C(5) 0.0493(9) 0.0659(12) 0.0618(10) -0.0060(8) -0.0011(8) 0.0179(9)
C(6) 0.0454(9) 0.0656(12) 0.0688(12) -0.0106(8) 0.0004(8) 0.0142(9)
C(7) 0.0414(8) 0.0665(12) 0.0585(10) -0.0079(8) -0.0033(7) 0.0046(9)
C(8) 0.0434(8) 0.0573(10) 0.0481(8) -0.0038(7) 0.0007(6) 0.0072(7)
C(9) 0.0460(8) 0.0507(10) 0.0470(8) -0.0015(7) -0.0023(7) 0.0074(7)
C(10) 0.0473(9) 0.0522(10) 0.0593(10) 0.0052(8) -0.0078(7) -0.0070(8)
C(11) 0.0467(9) 0.0456(9) 0.0627(10) 0.0010(7) -0.0080(8) -0.0042(8)
C(12) 0.0536(10) 0.0615(12) 0.0651(11) 0.0065(9) -0.0185(8) -0.0056(9)
C(13) 0.0498(10) 0.0937(16) 0.0638(11) 0.0080(11) -0.0132(9) -0.0148(11)
C(14) 0.0461(9) 0.0673(12) 0.0555(10) 0.0066(8) -0.0058(7) -0.0074(9)
C(15) 0.0461(9) 0.0560(11) 0.0711(12) 0.0021(8) -0.0025(8) -0.0057(9)
C(16) 0.0509(9) 0.0529(11) 0.0617(10) 0.0050(8) -0.0040(8) 0.0035(8)
C(17) 0.0422(8) 0.0625(11) 0.0590(10) 0.0028(8) -0.0063(7) -0.0027(8)
C(18) 0.0510(10) 0.0657(12) 0.0660(11) -0.0040(9) 0.0006(8) 0.0036(9)
C(19) 0.0558(10) 0.0693(13) 0.0587(10) 0.0054(9) -0.0021(8) 0.0050(9)
C(20) 0.0627(13) 0.115(2) 0.0831(15) -0.0401(14) -0.0101(11) 0.0006(15)
C(21) 0.0606(11) 0.0737(13) 0.0577(10) -0.0116(10) 0.0076(9) 0.0106(9)
C(22) 0.0847(15) 0.119(2) 0.0632(12) -0.0131(15) -0.0038(11) 0.0339(14)
C(23) 0.0638(12) 0.1014(17) 0.0707(13) 0.0106(12) 0.0065(10) -0.0221(12)
C(24) 0.0854(16) 0.0668(14) 0.0964(17) 0.0041(12) 0.0244(13) 0.0146(12)
C(25) 0.0536(11) 0.1042(19) 0.0870(15) -0.0149(12) -0.0113(10) -0.0041(14)

loop_
_atom_type_symbol
_atom_type_description
_atom_type_scat_dispersion_real
_atom_type_scat_dispersion_imag
_atom_type_scat_source
C C 0.018 0.009
;
International Tables for Crystallography
(1992, Vol. C, Tables 4.2.6.8 and 6.1.1.4)
;
H H 0.000 0.000
;
International Tables for Crystallography
(1992, Vol. C, Table 6.1.1.4)
;
O O 0.049 0.032
;
International Tables for Crystallography
(1992, Vol. C, Tables 4.2.6.8 and 6.1.1.4)
;
N N 0.031 0.018
;
International Tables for Crystallography
(1992, Vol. C, Tables 4.2.6.8 and 6.1.1.4)
;

loop_
_geom_angle_atom_site_label_1
_geom_angle_atom_site_label_2
_geom_angle_atom_site_label_3
_geom_angle
_geom_angle_publ_flag
_geom_angle_site_symmetry_1
_geom_angle_site_symmetry_2
_geom_angle_site_symmetry_3
C(1) O(1) C(8) 105.16(12) yes . . .
C(7) O(3) C(20) 117.20(17) yes . . .
C(16) O(5) C(24) 117.27(16) yes . . .
C(17) O(6) C(25) 117.49(17) yes . . .
C(11) N(1) C(12) 123.26(15) yes . . .
O(1) C(1) C(2) 110.58(16) yes . . .
O(1) C(1) C(21) 118.98(15) yes . . .
C(2) C(1) C(21) 130.38(17) yes . . .
N(2) C(2) C(1) 126.18(17) yes . . .
N(2) C(2) C(3) 127.45(15) yes . . .
C(1) C(2) C(3) 106.32(14) yes . . .
C(2) C(3) C(4) 134.78(14) yes . . .
C(2) C(3) C(8) 105.41(14) yes . . .
C(4) C(3) C(8) 119.75(16) yes . . .
C(3) C(4) C(5) 116.45(15) yes . . .
C(3) C(4) C(9) 121.96(15) yes . . .
C(5) C(4) C(9) 121.45(16) yes . . .
C(4) C(5) C(6) 122.92(19) yes . . .
C(5) C(6) C(7) 120.93(19) yes . . .
O(3) C(7) C(6) 126.80(17) yes . . .
O(3) C(7) C(8) 116.96(17) yes . . .
C(6) C(7) C(8) 116.25(15) yes . . .
O(1) C(8) C(3) 112.47(15) yes . . .
O(1) C(8) C(7) 123.95(14) yes . . .
C(3) C(8) C(7) 123.57(16) yes . . .
C(4) C(9) C(10) 120.40(16) yes . . .
C(4) C(9) C(23) 115.42(15) yes . . .
C(10) C(9) C(23) 124.18(15) yes . . .
C(9) C(10) C(11) 124.47(17) yes . . .
O(4) C(11) N(1) 122.02(15) yes . . .
O(4) C(11) C(10) 122.49(16) yes . . .
N(1) C(11) C(10) 115.47(15) yes . . .
N(1) C(12) C(13) 112.46(17) yes . . .
C(12) C(13) C(14) 112.35(18) yes . . .
C(13) C(14) C(15) 119.77(18) yes . . .
C(13) C(14) C(19) 121.40(18) yes . . .
C(15) C(14) C(19) 118.82(17) yes . . .
C(14) C(15) C(16) 120.65(18) yes . . .
O(5) C(16) C(15) 125.05(18) yes . . .
O(5) C(16) C(17) 115.09(15) yes . . .
C(15) C(16) C(17) 119.85(17) yes . . .
O(6) C(17) C(16) 115.44(17) yes . . .
O(6) C(17) C(18) 124.99(17) yes . . .
C(16) C(17) C(18) 119.56(15) yes . . .
C(17) C(18) C(19) 119.89(19) yes . . .
C(14) C(19) C(18) 121.23(19) yes . . .
O(2) C(21) C(1) 120.01(17) yes . . .
O(2) C(21) C(22) 121.2(2) yes . . .
C(1) C(21) C(22) 118.80(19) yes . . .
C(11) N(1) H(4) 115.0 no . . .
C(12) N(1) H(4) 121.6 no . . .
C(2) N(2) H(18) 128.3 no . . .
C(2) N(2) H(19) 118.7 no . . .
H(18) N(2) H(19) 107.8 no . . .
C(4) C(5) H(1) 118.8 no . . .
C(6) C(5) H(1) 118.3 no . . .
C(5) C(6) H(2) 117.9 no . . .
C(7) C(6) H(2) 121.1 no . . .
C(9) C(10) H(3) 120.2 no . . .
C(11) C(10) H(3) 115.3 no . . .
N(1) C(12) H(5) 108.4 no . . .
N(1) C(12) H(6) 109.4 no . . .
C(13) C(12) H(5) 103.5 no . . .
C(13) C(12) H(6) 110.0 no . . .
H(5) C(12) H(6) 113.1 no . . .
C(12) C(13) H(7) 112.1 no . . .
C(12) C(13) H(8) 107.2 no . . .
C(14) C(13) H(7) 118.2 no . . .
C(14) C(13) H(8) 109.8 no . . .
H(7) C(13) H(8) 95.3 no . . .
C(14) C(15) H(9) 117.7 no . . .
C(16) C(15) H(9) 121.7 no . . .
C(17) C(18) H(10) 123.4 no . . .
C(19) C(18) H(10) 116.5 no . . .
C(14) C(19) H(11) 121.4 no . . .
C(18) C(19) H(11) 117.3 no . . .
O(3) C(20) H(12) 107.6 no . . .
O(3) C(20) H(13) 102.6 no . . .
O(3) C(20) H(14) 106.4 no . . .
H(12) C(20) H(13) 114.2 no . . .
H(12) C(20) H(14) 108.4 no . . .
H(13) C(20) H(14) 116.9 no . . .
C(21) C(22) H(15) 114.0 no . . .
C(21) C(22) H(16) 103.1 no . . .
C(21) C(22) H(17) 110.2 no . . .
H(15) C(22) H(16) 113.1 no . . .
H(15) C(22) H(17) 104.8 no . . .
H(16) C(22) H(17) 111.9 no . . .
C(9) C(23) H(20) 113.0 no . . .
C(9) C(23) H(21) 109.8 no . . .
C(9) C(23) H(22) 101.6 no . . .
H(20) C(23) H(21) 111.1 no . . .
H(20) C(23) H(22) 112.1 no . . .
H(21) C(23) H(22) 108.8 no . . .
O(5) C(24) H(23) 102.1 no . . .
O(5) C(24) H(24) 114.0 no . . .
O(5) C(24) H(25) 113.4 no . . .
H(23) C(24) H(24) 109.4 no . . .
H(23) C(24) H(25) 111.8 no . . .
H(24) C(24) H(25) 106.2 no . . .
O(6) C(25) H(26) 106.8 no . . .
O(6) C(25) H(27) 110.3 no . . .
O(6) C(25) H(28) 110.0 no . . .
H(26) C(25) H(27) 106.0 no . . .
H(26) C(25) H(28) 115.5 no . . .
H(27) C(25) H(28) 108.1 no . . .

loop_
_geom_bond_atom_site_label_1
_geom_bond_atom_site_label_2
_geom_bond_distance
_geom_bond_publ_flag
_geom_bond_site_symmetry_1
_geom_bond_site_symmetry_2
O(1) C(1) 1.410(2) yes . .
O(1) C(8) 1.360(2) yes . .
O(2) C(21) 1.235(2) yes . .
O(3) C(7) 1.362(2) yes . .
O(3) C(20) 1.424(3) yes . .
O(4) C(11) 1.235(2) yes . .
O(5) C(16) 1.363(2) yes . .
O(5) C(24) 1.417(3) yes . .
O(6) C(17) 1.366(2) yes . .
O(6) C(25) 1.416(3) yes . .
N(1) C(11) 1.332(2) yes . .
N(1) C(12) 1.454(2) yes . .
N(2) C(2) 1.352(2) yes . .
C(1) C(2) 1.382(2) yes . .
C(1) C(21) 1.419(3) yes . .
C(2) C(3) 1.442(2) yes . .
C(3) C(4) 1.412(2) yes . .
C(3) C(8) 1.388(2) yes . .
C(4) C(5) 1.377(2) yes . .
C(4) C(9) 1.499(2) yes . .
C(5) C(6) 1.404(2) yes . .
C(6) C(7) 1.376(2) yes . .
C(7) C(8) 1.393(2) yes . .
C(9) C(10) 1.325(2) yes . .
C(9) C(23) 1.503(3) yes . .
C(10) C(11) 1.489(2) yes . .
C(12) C(13) 1.500(3) yes . .
C(13) C(14) 1.511(2) yes . .
C(14) C(15) 1.400(2) yes . .
C(14) C(19) 1.369(3) yes . .
C(15) C(16) 1.383(2) yes . .
C(16) C(17) 1.404(2) yes . .
C(17) C(18) 1.374(2) yes . .
C(18) C(19) 1.401(2) yes . .
C(21) C(22) 1.503(2) yes . .
N(1) H(4) 1.006 no . .
N(2) H(18) 1.066 no . .
N(2) H(19) 1.004 no . .
C(5) H(1) 1.047 no . .
C(6) H(2) 1.051 no . .
C(10) H(3) 1.104 no . .
C(12) H(5) 1.049 no . .
C(12) H(6) 1.012 no . .
C(13) H(7) 1.078 no . .
C(13) H(8) 1.120 no . .
C(15) H(9) 1.078 no . .
C(18) H(10) 1.041 no . .
C(19) H(11) 1.062 no . .
C(20) H(12) 1.071 no . .
C(20) H(13) 1.029 no . .
C(20) H(14) 1.083 no . .
C(22) H(15) 1.022 no . .
C(22) H(16) 1.092 no . .
C(22) H(17) 1.117 no . .
C(23) H(20) 0.996 no . .
C(23) H(21) 1.045 no . .
C(23) H(22) 1.160 no . .
C(24) H(23) 1.007 no . .
C(24) H(24) 0.997 no . .
C(24) H(25) 1.001 no . .
C(25) H(26) 0.948 no . .
C(25) H(27) 0.968 no . .
C(25) H(28) 1.059 no . .

loop_
_geom_contact_atom_site_label_1
_geom_contact_atom_site_label_2
_geom_contact_distance
_geom_contact_publ_flag
_geom_contact_site_symmetry_1
_geom_contact_site_symmetry_2
O(2) O(2) 3.162(2) ? . 3_647
O(2) N(2) 3.004(2) ? . 3_647
O(2) N(2) 3.549(2) ? . 3_657
O(2) C(10) 3.463(2) ? . 3_657
O(3) C(25) 3.450(3) ? . 8_555
O(4) N(1) 2.873(2) ? . 1_545
O(4) C(12) 3.411(2) ? . 1_545
O(4) C(13) 3.478(2) ? . 1_545
O(5) C(20) 3.538(2) ? . 8_464
O(6) C(20) 3.536(3) ? . 8_464
N(1) O(4) 2.873(2) ? . 1_565
N(2) O(2) 3.004(2) ? . 3_647
N(2) O(2) 3.549(2) ? . 3_657
N(2) C(10) 3.510(2) ? . 1_545
C(5) C(24) 3.507(3) ? . 2_646
C(6) C(24) 3.286(3) ? . 2_646
C(8) C(21) 3.520(2) ? . 1_565
C(10) O(2) 3.463(2) ? . 3_657
C(10) N(2) 3.510(2) ? . 1_565
C(12) O(4) 3.411(2) ? . 1_565
C(13) O(4) 3.478(2) ? . 1_565
C(17) C(24) 3.456(3) ? . 1_545
C(20) O(5) 3.538(2) ? . 8_565
C(20) O(6) 3.536(3) ? . 8_565
C(21) C(8) 3.520(2) ? . 1_545
C(24) C(5) 3.507(3) ? . 2_666
C(24) C(6) 3.286(3) ? . 2_666
C(24) C(17) 3.456(3) ? . 1_565
C(25) O(3) 3.450(3) ? . 8_454
O(1) H(14) 2.834 ? . 1_545
O(1) H(15) 3.515 ? . 1_565
O(1) H(17) 3.319 ? . 1_565
O(1) H(26) 2.803 ? . 8_555
O(2) H(3) 2.734 ? . 3_657
O(2) H(18) 2.006 ? . 3_647
O(2) H(19) 3.313 ? . 3_647
O(2) H(19) 3.086 ? . 3_657
O(3) H(14) 3.178 ? . 1_545
O(3) H(15) 2.842 ? . 1_565
O(3) H(23) 3.442 ? . 2_646
O(3) H(26) 2.838 ? . 8_555
O(3) H(28) 3.334 ? . 8_555
O(4) H(4) 1.987 ? . 1_545
O(4) H(5) 3.265 ? . 1_545
O(4) H(7) 2.700 ? . 1_545
O(4) H(16) 3.064 ? . 3_657
O(4) H(20) 3.006 ? . 2_656
O(4) H(21) 3.475 ? . 2_656
O(5) H(2) 2.939 ? . 2_656
O(5) H(10) 3.569 ? . 1_565
O(5) H(12) 3.450 ? . 2_656
O(5) H(13) 2.526 ? . 8_464
O(5) H(28) 2.784 ? . 1_565
O(6) H(11) 3.286 ? . 6_556
O(6) H(13) 2.799 ? . 8_464
O(6) H(14) 3.505 ? . 8_464
O(6) H(15) 3.480 ? . 8_454
O(6) H(23) 3.516 ? . 1_545
O(6) H(25) 3.401 ? . 1_545
O(6) H(28) 3.144 ? . 1_565
N(1) H(16) 3.510 ? . 3_657
N(1) H(17) 3.167 ? . 3_657
N(2) H(3) 2.461 ? . 1_545
N(2) H(18) 3.447 ? . 3_657
C(1) H(18) 3.365 ? . 3_657
C(1) H(19) 3.579 ? . 3_657
C(2) H(3) 3.537 ? . 1_545
C(2) H(18) 3.296 ? . 3_657
C(4) H(22) 3.221 ? . 1_565
C(4) H(24) 3.371 ? . 2_646
C(5) H(22) 2.857 ? . 1_565
C(5) H(23) 3.567 ? . 2_646
C(5) H(24) 3.032 ? . 2_646
C(5) H(24) 3.475 ? . 2_656
C(5) H(25) 3.331 ? . 2_646
C(6) H(23) 2.945 ? . 2_646
C(6) H(24) 3.059 ? . 2_646
C(6) H(24) 3.074 ? . 2_656
C(6) H(25) 3.296 ? . 2_646
C(7) H(14) 3.346 ? . 1_545
C(7) H(15) 3.361 ? . 1_565
C(7) H(23) 3.147 ? . 2_646
C(7) H(24) 3.343 ? . 2_646
C(8) H(14) 3.165 ? . 1_545
C(8) H(24) 3.563 ? . 2_646
C(9) H(22) 3.115 ? . 1_565
C(10) H(18) 3.479 ? . 1_565
C(10) H(19) 3.485 ? . 1_565
C(10) H(22) 2.892 ? . 1_565
C(11) H(4) 3.136 ? . 1_545
C(11) H(16) 3.148 ? . 3_657
C(11) H(17) 3.379 ? . 3_657
C(11) H(20) 3.487 ? . 2_656
C(12) H(1) 3.528 ? . 2_656
C(12) H(17) 3.599 ? . 3_657
C(12) H(21) 3.326 ? . 2_656
C(13) H(17) 3.102 ? . 3_657
C(13) H(27) 3.112 ? . 6_556
C(14) H(10) 3.310 ? . 6_556
C(14) H(25) 3.327 ? . 1_545
C(14) H(27) 3.237 ? . 6_556
C(15) H(1) 3.443 ? . 2_656
C(15) H(11) 3.548 ? . 1_565
C(15) H(25) 3.188 ? . 1_545
C(16) H(2) 3.422 ? . 2_656
C(16) H(10) 3.409 ? . 1_565
C(16) H(13) 3.578 ? . 8_464
C(16) H(25) 2.920 ? . 1_545
C(16) H(28) 3.309 ? . 1_565
C(17) H(10) 3.418 ? . 6_556
C(17) H(11) 3.273 ? . 6_556
C(17) H(23) 3.514 ? . 1_545
C(17) H(25) 2.770 ? . 1_545
C(17) H(28) 3.480 ? . 1_565
C(18) H(10) 2.853 ? . 6_556
C(18) H(11) 3.327 ? . 6_556
C(18) H(25) 2.910 ? . 1_545
C(19) H(9) 3.479 ? . 1_545
C(19) H(10) 2.791 ? . 6_556
C(19) H(25) 3.181 ? . 1_545
C(19) H(27) 3.404 ? . 6_556
C(20) H(12) 3.096 ? . 7_667
C(20) H(15) 3.383 ? . 1_565
C(20) H(23) 3.589 ? . 2_646
C(21) H(3) 3.471 ? . 3_657
C(21) H(18) 3.205 ? . 3_647
C(21) H(19) 3.220 ? . 3_657
C(22) H(8) 2.785 ? . 3_657
C(22) H(26) 3.364 ? . 8_555
C(23) H(1) 3.034 ? . 1_545
C(23) H(4) 3.362 ? . 1_545
C(23) H(5) 3.130 ? . 2_646
C(23) H(6) 3.387 ? . 2_656
C(24) H(2) 2.831 ? . 2_656
C(24) H(2) 3.374 ? . 2_666
C(24) H(13) 3.314 ? . 8_464
C(24) H(28) 3.448 ? . 1_565
C(25) H(8) 3.386 ? . 6_546
C(25) H(11) 3.429 ? . 6_556
C(25) H(13) 3.548 ? . 8_454
C(25) H(15) 3.533 ? . 8_444
C(25) H(15) 3.381 ? . 8_454
H(1) C(12) 3.528 ? . 2_656
H(1) C(15) 3.443 ? . 2_656
H(1) C(23) 3.034 ? . 1_565
H(1) H(5) 2.671 ? . 2_656
H(1) H(6) 3.561 ? . 2_656
H(1) H(9) 3.133 ? . 2_656
H(1) H(21) 2.835 ? . 1_565
H(1) H(22) 2.267 ? . 1_565
H(1) H(24) 3.414 ? . 2_646
H(1) H(24) 3.051 ? . 2_656
H(1) H(25) 3.281 ? . 2_646
H(2) O(5) 2.939 ? . 2_656
H(2) C(16) 3.422 ? . 2_656
H(2) C(24) 3.374 ? . 2_646
H(2) C(24) 2.831 ? . 2_656
H(2) H(23) 2.921 ? . 2_646
H(2) H(23) 3.082 ? . 2_656
H(2) H(24) 3.448 ? . 2_646
H(2) H(24) 2.193 ? . 2_656
H(2) H(25) 3.210 ? . 2_646
H(3) O(2) 2.734 ? . 3_657
H(3) N(2) 2.461 ? . 1_565
H(3) C(2) 3.537 ? . 1_565
H(3) C(21) 3.471 ? . 3_657
H(3) H(17) 3.273 ? . 3_657
H(3) H(18) 2.422 ? . 1_565
H(3) H(19) 2.440 ? . 1_565
H(3) H(22) 2.649 ? . 1_565
H(4) O(4) 1.987 ? . 1_565
H(4) C(11) 3.136 ? . 1_565
H(4) C(23) 3.362 ? . 1_565
H(4) H(17) 3.331 ? . 3_657
H(4) H(19) 3.360 ? . 1_565
H(4) H(20) 2.960 ? . 1_565
H(4) H(20) 3.500 ? . 2_666
H(4) H(22) 2.961 ? . 1_565
H(5) O(4) 3.265 ? . 1_565
H(5) C(23) 3.130 ? . 2_666
H(5) H(1) 2.671 ? . 2_656
H(5) H(20) 3.130 ? . 2_666
H(5) H(21) 3.226 ? . 2_656
H(5) H(21) 2.744 ? . 2_666
H(5) H(22) 3.056 ? . 2_666
H(6) C(23) 3.387 ? . 2_656
H(6) H(1) 3.561 ? . 2_656
H(6) H(7) 2.845 ? . 1_545
H(6) H(9) 2.895 ? . 1_545
H(6) H(20) 3.292 ? . 2_656
H(6) H(21) 2.657 ? . 2_656
H(7) O(4) 2.700 ? . 1_565
H(7) H(6) 2.845 ? . 1_565
H(7) H(11) 3.384 ? . 1_565
H(7) H(16) 2.973 ? . 3_667
H(7) H(17) 3.023 ? . 3_657
H(7) H(27) 2.809 ? . 6_556
H(8) C(22) 2.785 ? . 3_657
H(8) C(25) 3.386 ? . 6_556
H(8) H(15) 2.959 ? . 3_657
H(8) H(16) 2.790 ? . 3_657
H(8) H(17) 2.172 ? . 3_657
H(8) H(26) 3.480 ? . 6_556
H(8) H(27) 2.741 ? . 6_556
H(8) H(28) 3.431 ? . 6_556
H(9) C(19) 3.479 ? . 1_565
H(9) H(1) 3.133 ? . 2_656
H(9) H(6) 2.895 ? . 1_565
H(9) H(11) 3.456 ? . 1_565
H(9) H(21) 2.649 ? . 2_666
H(10) O(5) 3.569 ? . 1_545
H(10) C(14) 3.310 ? . 6_546
H(10) C(16) 3.409 ? . 1_545
H(10) C(17) 3.418 ? . 6_546
H(10) C(18) 2.853 ? . 6_546
H(10) C(19) 2.791 ? . 6_546
H(10) H(10) 3.167 ? . 6_546
H(10) H(10) 3.167 ? . 6_556
H(10) H(11) 3.062 ? . 6_546
H(10) H(11) 3.379 ? . 6_556
H(10) H(25) 3.381 ? . 1_545
H(11) O(6) 3.286 ? . 6_546
H(11) C(15) 3.548 ? . 1_545
H(11) C(17) 3.273 ? . 6_546
H(11) C(18) 3.327 ? . 6_546
H(11) C(25) 3.429 ? . 6_546
H(11) H(7) 3.384 ? . 1_545
H(11) H(9) 3.456 ? . 1_545
H(11) H(10) 3.379 ? . 6_546
H(11) H(10) 3.062 ? . 6_556
H(11) H(27) 2.738 ? . 6_546
H(11) H(27) 3.419 ? . 6_556
H(11) H(28) 3.289 ? . 6_556
H(12) O(5) 3.450 ? . 2_656
H(12) C(20) 3.096 ? . 7_667
H(12) H(12) 2.792 ? . 7_667
H(12) H(13) 2.915 ? . 7_667
H(12) H(14) 3.297 ? . 7_667
H(12) H(23) 2.781 ? . 2_646
H(13) O(5) 2.526 ? . 8_565
H(13) O(6) 2.799 ? . 8_565
H(13) C(16) 3.578 ? . 8_565
H(13) C(24) 3.314 ? . 8_565
H(13) C(25) 3.548 ? . 8_555
H(13) H(12) 2.915 ? . 7_667
H(13) H(15) 3.402 ? . 1_565
H(13) H(23) 2.892 ? . 8_565
H(13) H(26) 3.436 ? . 8_555
H(13) H(26) 3.483 ? . 8_565
H(13) H(28) 2.907 ? . 8_555
H(14) O(1) 2.834 ? . 1_565
H(14) O(3) 3.178 ? . 1_565
H(14) O(6) 3.505 ? . 8_565
H(14) C(7) 3.346 ? . 1_565
H(14) C(8) 3.165 ? . 1_565
H(14) H(12) 3.297 ? . 7_667
H(14) H(15) 3.187 ? . 1_565
H(14) H(23) 3.372 ? . 2_656
H(14) H(24) 3.494 ? . 2_656
H(14) H(26) 3.172 ? . 8_565
H(15) O(1) 3.515 ? . 1_545
H(15) O(3) 2.842 ? . 1_545
H(15) O(6) 3.480 ? . 8_555
H(15) C(7) 3.361 ? . 1_545
H(15) C(20) 3.383 ? . 1_545
H(15) C(25) 3.533 ? . 8_545
H(15) C(25) 3.381 ? . 8_555
H(15) H(8) 2.959 ? . 3_657
H(15) H(13) 3.402 ? . 1_545
H(15) H(14) 3.187 ? . 1_545
H(15) H(26) 3.137 ? . 8_545
H(15) H(26) 2.784 ? . 8_555
H(15) H(27) 3.371 ? . 8_555
H(15) H(28) 3.285 ? . 8_545
H(16) O(4) 3.064 ? . 3_657
H(16) N(1) 3.510 ? . 3_657
H(16) C(11) 3.148 ? . 3_657
H(16) H(7) 2.973 ? . 3_667
H(16) H(8) 2.790 ? . 3_657
H(16) H(17) 3.260 ? . 1_565
H(16) H(19) 3.425 ? . 3_657
H(16) H(26) 3.112 ? . 8_555
H(16) H(27) 3.280 ? . 8_555
H(17) O(1) 3.319 ? . 1_545
H(17) N(1) 3.167 ? . 3_657
H(17) C(11) 3.379 ? . 3_657
H(17) C(12) 3.599 ? . 3_657
H(17) C(13) 3.102 ? . 3_657
H(17) H(3) 3.273 ? . 3_657
H(17) H(4) 3.331 ? . 3_657
H(17) H(7) 3.023 ? . 3_657
H(17) H(8) 2.172 ? . 3_657
H(17) H(16) 3.260 ? . 1_545
H(17) H(26) 3.258 ? . 8_545
H(17) H(27) 3.506 ? . 8_545
H(18) O(2) 2.006 ? . 3_647
H(18) N(2) 3.447 ? . 3_657
H(18) C(1) 3.365 ? . 3_657
H(18) C(2) 3.296 ? . 3_657
H(18) C(10) 3.479 ? . 1_545
H(18) C(21) 3.205 ? . 3_647
H(18) H(3) 2.422 ? . 1_545
H(18) H(18) 3.128 ? . 3_647
H(18) H(18) 3.476 ? . 3_657
H(19) O(2) 3.313 ? . 3_647
H(19) O(2) 3.086 ? . 3_657
H(19) C(1) 3.579 ? . 3_657
H(19) C(10) 3.485 ? . 1_545
H(19) C(21) 3.220 ? . 3_657
H(19) H(3) 2.440 ? . 1_545
H(19) H(4) 3.360 ? . 1_545
H(19) H(16) 3.425 ? . 3_657
H(20) O(4) 3.006 ? . 2_656
H(20) C(11) 3.487 ? . 2_656
H(20) H(4) 2.960 ? . 1_545
H(20) H(4) 3.500 ? . 2_646
H(20) H(5) 3.130 ? . 2_646
H(20) H(6) 3.292 ? . 2_656
H(20) H(20) 2.742 ? . 2_656
H(21) O(4) 3.475 ? . 2_656
H(21) C(12) 3.326 ? . 2_656
H(21) H(1) 2.835 ? . 1_545
H(21) H(5) 2.744 ? . 2_646
H(21) H(5) 3.226 ? . 2_656
H(21) H(6) 2.657 ? . 2_656
H(21) H(9) 2.649 ? . 2_646
H(21) H(24) 3.078 ? . 2_646
H(21) H(25) 3.576 ? . 2_646
H(22) C(4) 3.221 ? . 1_545
H(22) C(5) 2.857 ? . 1_545
H(22) C(9) 3.115 ? . 1_545
H(22) C(10) 2.892 ? . 1_545
H(22) H(1) 2.267 ? . 1_545
H(22) H(3) 2.649 ? . 1_545
H(22) H(4) 2.961 ? . 1_545
H(22) H(5) 3.056 ? . 2_646
H(23) O(3) 3.442 ? . 2_666
H(23) O(6) 3.516 ? . 1_565
H(23) C(5) 3.567 ? . 2_666
H(23) C(6) 2.945 ? . 2_666
H(23) C(7) 3.147 ? . 2_666
H(23) C(17) 3.514 ? . 1_565
H(23) C(20) 3.589 ? . 2_666
H(23) H(2) 3.082 ? . 2_656
H(23) H(2) 2.921 ? . 2_666
H(23) H(12) 2.781 ? . 2_666
H(23) H(13) 2.892 ? . 8_464
H(23) H(14) 3.372 ? . 2_656
H(23) H(28) 3.421 ? . 1_565
H(24) C(4) 3.371 ? . 2_666
H(24) C(5) 3.475 ? . 2_656
H(24) C(5) 3.032 ? . 2_666
H(24) C(6) 3.074 ? . 2_656
H(24) C(6) 3.059 ? . 2_666
H(24) C(7) 3.343 ? . 2_666
H(24) C(8) 3.563 ? . 2_666
H(24) H(1) 3.051 ? . 2_656
H(24) H(1) 3.414 ? . 2_666
H(24) H(2) 2.193 ? . 2_656
H(24) H(2) 3.448 ? . 2_666
H(24) H(14) 3.494 ? . 2_656
H(24) H(21) 3.078 ? . 2_666
H(25) O(6) 3.401 ? . 1_565
H(25) C(5) 3.331 ? . 2_666
H(25) C(6) 3.296 ? . 2_666
H(25) C(14) 3.327 ? . 1_565
H(25) C(15) 3.188 ? . 1_565
H(25) C(16) 2.920 ? . 1_565
H(25) C(17) 2.770 ? . 1_565
H(25) C(18) 2.910 ? . 1_565
H(25) C(19) 3.181 ? . 1_565
H(25) H(1) 3.281 ? . 2_666
H(25) H(2) 3.210 ? . 2_666
H(25) H(10) 3.381 ? . 1_565
H(25) H(21) 3.576 ? . 2_666
H(25) H(28) 3.426 ? . 1_565
H(26) O(1) 2.803 ? . 8_454
H(26) O(3) 2.838 ? . 8_454
H(26) C(22) 3.364 ? . 8_454
H(26) H(8) 3.480 ? . 6_546
H(26) H(13) 3.436 ? . 8_454
H(26) H(13) 3.483 ? . 8_464
H(26) H(14) 3.172 ? . 8_464
H(26) H(15) 3.137 ? . 8_444
H(26) H(15) 2.784 ? . 8_454
H(26) H(16) 3.112 ? . 8_454
H(26) H(17) 3.258 ? . 8_444
H(27) C(13) 3.112 ? . 6_546
H(27) C(14) 3.237 ? . 6_546
H(27) C(19) 3.404 ? . 6_546
H(27) H(7) 2.809 ? . 6_546
H(27) H(8) 2.741 ? . 6_546
H(27) H(11) 3.419 ? . 6_546
H(27) H(11) 2.738 ? . 6_556
H(27) H(15) 3.371 ? . 8_454
H(27) H(16) 3.280 ? . 8_454
H(27) H(17) 3.506 ? . 8_444
H(28) O(3) 3.334 ? . 8_454
H(28) O(5) 2.784 ? . 1_545
H(28) O(6) 3.144 ? . 1_545
H(28) C(16) 3.309 ? . 1_545
H(28) C(17) 3.480 ? . 1_545
H(28) C(24) 3.448 ? . 1_545
H(28) H(8) 3.431 ? . 6_546
H(28) H(11) 3.289 ? . 6_546
H(28) H(13) 2.907 ? . 8_454
H(28) H(15) 3.285 ? . 8_444
H(28) H(23) 3.421 ? . 1_545
H(28) H(25) 3.426 ? . 1_545

loop_
_geom_torsion_atom_site_label_1
_geom_torsion_atom_site_label_2
_geom_torsion_atom_site_label_3
_geom_torsion_atom_site_label_4
_geom_torsion
_geom_torsion_publ_flag
_geom_torsion_site_symmetry_1
_geom_torsion_site_symmetry_2
_geom_torsion_site_symmetry_3
_geom_torsion_site_symmetry_4
C(1) O(1) C(8) C(3) -0.6(2) ? . . . .
C(1) O(1) C(8) C(7) 179.91(18) ? . . . .
C(8) O(1) C(1) C(2) -0.9(2) ? . . . .
C(8) O(1) C(1) C(21) 176.60(18) ? . . . .
C(20) O(3) C(7) C(6) 5.7(3) ? . . . .
C(20) O(3) C(7) C(8) -174.85(19) ? . . . .
C(24) O(5) C(16) C(15) -3.4(3) ? . . . .
C(24) O(5) C(16) C(17) 177.97(19) ? . . . .
C(25) O(6) C(17) C(16) 172.4(2) ? . . . .
C(25) O(6) C(17) C(18) -6.5(3) ? . . . .
C(11) N(1) C(12) C(13) 120.3(2) ? . . . .
C(12) N(1) C(11) O(4) 1.5(3) ? . . . .
C(12) N(1) C(11) C(10) -176.82(18) ? . . . .
O(1) C(1) C(2) N(2) 179.61(17) ? . . . .
O(1) C(1) C(2) C(3) 2.0(2) ? . . . .
O(1) C(1) C(21) O(2) 179.79(19) ? . . . .
O(1) C(1) C(21) C(22) -1.7(3) ? . . . .
C(2) C(1) C(21) O(2) -3.3(3) ? . . . .
C(2) C(1) C(21) C(22) 175.2(2) ? . . . .
C(21) C(1) C(2) N(2) 2.5(3) ? . . . .
C(21) C(1) C(2) C(3) -175.2(2) ? . . . .
N(2) C(2) C(3) C(4) -2.6(3) ? . . . .
N(2) C(2) C(3) C(8) -179.84(18) ? . . . .
C(1) C(2) C(3) C(4) 175.0(2) ? . . . .
C(1) C(2) C(3) C(8) -2.2(2) ? . . . .
C(2) C(3) C(4) C(5) -178.2(2) ? . . . .
C(2) C(3) C(4) C(9) -2.4(3) ? . . . .
C(2) C(3) C(8) O(1) 1.8(2) ? . . . .
C(2) C(3) C(8) C(7) -178.73(18) ? . . . .
C(4) C(3) C(8) O(1) -175.97(16) ? . . . .
C(4) C(3) C(8) C(7) 3.5(2) ? . . . .
C(8) C(3) C(4) C(5) -1.2(2) ? . . . .
C(8) C(3) C(4) C(9) 174.53(16) ? . . . .
C(3) C(4) C(5) C(6) -2.2(3) ? . . . .
C(3) C(4) C(9) C(10) 87.0(2) ? . . . .
C(3) C(4) C(9) C(23) -93.4(2) ? . . . .
C(5) C(4) C(9) C(10) -97.5(2) ? . . . .
C(5) C(4) C(9) C(23) 82.1(2) ? . . . .
C(9) C(4) C(5) C(6) -177.98(19) ? . . . .
C(4) C(5) C(6) C(7) 3.6(3) ? . . . .
C(5) C(6) C(7) O(3) 178.2(2) ? . . . .
C(5) C(6) C(7) C(8) -1.3(3) ? . . . .
O(3) C(7) C(8) O(1) -2.3(2) ? . . . .
O(3) C(7) C(8) C(3) 178.30(17) ? . . . .
C(6) C(7) C(8) O(1) 177.22(18) ? . . . .
C(6) C(7) C(8) C(3) -2.2(2) ? . . . .
C(4) C(9) C(10) C(11) -177.65(17) ? . . . .
C(23) C(9) C(10) C(11) 2.7(3) ? . . . .
C(9) C(10) C(11) O(4) 45.6(3) ? . . . .
C(9) C(10) C(11) N(1) -136.1(2) ? . . . .
N(1) C(12) C(13) C(14) -177.70(17) ? . . . .
C(12) C(13) C(14) C(15) -77.5(2) ? . . . .
C(12) C(13) C(14) C(19) 101.2(2) ? . . . .
C(13) C(14) C(15) C(16) 179.2(2) ? . . . .
C(13) C(14) C(19) C(18) -179.2(2) ? . . . .
C(15) C(14) C(19) C(18) -0.4(3) ? . . . .
C(19) C(14) C(15) C(16) 0.4(3) ? . . . .
C(14) C(15) C(16) O(5) -178.9(2) ? . . . .
C(14) C(15) C(16) C(17) -0.3(3) ? . . . .
O(5) C(16) C(17) O(6) -0.1(2) ? . . . .
O(5) C(16) C(17) C(18) 178.90(18) ? . . . .
C(15) C(16) C(17) O(6) -178.80(18) ? . . . .
C(15) C(16) C(17) C(18) 0.2(3) ? . . . .
O(6) C(17) C(18) C(19) 178.7(2) ? . . . .
C(16) C(17) C(18) C(19) -0.2(3) ? . . . .
C(17) C(18) C(19) C(14) 0.3(3) ? . . . .

loop_
_cod_related_entry_id
_cod_related_entry_database
_cod_related_entry_code
1 ChemSpider 21195927
